data_8107033
loop_
_publ_author_name
'Li, Shi-Hui'
'Zhang, Li'

_publ_section_title
;
 Crystal structure of poly[(\m2-2-methyl-1-(4-(2-methyl-2H-benzo[d]
 imidazol-1(7aH)-yl)butyl)-1H-benzo[d]imidazole-\k2
 N:N&#x2032;)bis(\m3-5-tert-butylbenzene-1,3-dicarboxylato-\k4
 O:O,O&#x2032;:O&#x2032;&#x2032;,O&#x2032;&#x2032;&#x2032;)dicadmium(II)]
 tetrahydrate, C44H54Cd2N4O12
;
_journal_issue 3
_journal_name_full 'Zeitschrift f\"ur Kristallographie - New Crystal Structures'
_journal_page_first 871
_journal_page_last 873
_journal_paper_doi 10.1515/ncrs-2015-0299
_journal_volume 231
_journal_year 2016
_chemical_formula_sum 'C44 H54 Cd2 N4 O12'
_chemical_formula_weight 1055.74
_space_group_IT_number 15
_space_group_name_Hall '-C 2yc'
_space_group_name_H-M_alt 'C 1 2/c 1'
_symmetry_cell_setting monoclinic
_symmetry_space_group_name_H-M 'C 1 2/c 1'
_atom_sites_solution_hydrogens geom
_atom_sites_solution_primary direct
_atom_sites_solution_secondary difmap
_cell_angle_alpha 90
_cell_angle_beta 102.43(3)
_cell_angle_gamma 90
_cell_formula_units_Z 4
_cell_length_a 22.818(5)
_cell_length_b 10.714(2)
_cell_length_c 19.163(4)
_cell_measurement_reflns_used 2115
_cell_measurement_temperature 293(2)
_cell_measurement_theta_max 25.54
_cell_measurement_theta_min 1.89
_cell_volume 4575.0(17)
_computing_cell_refinement 'Bruker XSCANS'
_computing_data_collection 'Bruker XSCANS'
_computing_data_reduction 'Bruker SHELXTL'
_computing_molecular_graphics 'Bruker SHELXTL'
_computing_publication_material 'Bruker SHELXTL'
_computing_structure_refinement 'SHELXL-97 (Sheldrick, 1997)'
_computing_structure_solution 'SHELXS-97 (Sheldrick, 1990)'
_diffrn_ambient_temperature 293(2)
_diffrn_measured_fraction_theta_full 0.996
_diffrn_measured_fraction_theta_max 0.996
_diffrn_measurement_device_type 'Bruker P4'
_diffrn_measurement_method '\w scans'
_diffrn_radiation_monochromator graphite
_diffrn_radiation_source 'fine-focus sealed tube'
_diffrn_radiation_type MoK\a
_diffrn_radiation_wavelength 0.71073
_diffrn_reflns_av_R_equivalents 0.0328
_diffrn_reflns_av_sigmaI/netI 0.0310
_diffrn_reflns_limit_h_max 27
_diffrn_reflns_limit_h_min -27
_diffrn_reflns_limit_k_max 12
_diffrn_reflns_limit_k_min -12
_diffrn_reflns_limit_l_max 22
_diffrn_reflns_limit_l_min -23
_diffrn_reflns_number 15974
_diffrn_reflns_theta_full 25.50
_diffrn_reflns_theta_max 25.50
_diffrn_reflns_theta_min 1.83
_diffrn_standards_decay_% 0
_diffrn_standards_interval_count 0
_diffrn_standards_interval_time 0
_diffrn_standards_number 0
_exptl_absorpt_coefficient_mu 0.994
_exptl_absorpt_correction_T_max 0.7683
_exptl_absorpt_correction_T_min 0.6861
_exptl_absorpt_correction_type multi-scan
_exptl_absorpt_process_details sadabs
_exptl_crystal_colour colourless
_exptl_crystal_density_diffrn 1.533
_exptl_crystal_density_method 'not measured'
_exptl_crystal_description block
_exptl_crystal_F_000 2152
_exptl_crystal_size_max 0.41
_exptl_crystal_size_mid 0.35
_exptl_crystal_size_min 0.28
_refine_diff_density_max 0.675
_refine_diff_density_min -0.469
_refine_diff_density_rms 0.169
_refine_ls_extinction_method none
_refine_ls_goodness_of_fit_ref 1.156
_refine_ls_hydrogen_treatment constr
_refine_ls_matrix_type full
_refine_ls_number_parameters 284
_refine_ls_number_reflns 4243
_refine_ls_number_restraints 0
_refine_ls_restrained_S_all 1.156
_refine_ls_R_factor_all 0.0465
_refine_ls_R_factor_gt 0.0381
_refine_ls_shift/su_max 0.000
_refine_ls_shift/su_mean 0.000
_refine_ls_structure_factor_coef Fsqd
_refine_ls_weighting_details 'calc w=1/[\s^2^(Fo^2^)+(0.0575P)^2^+3.6134P] where P=(Fo^2^+2Fc^2^)/3'
_refine_ls_weighting_scheme calc
_refine_ls_wR_factor_gt 0.0955
_refine_ls_wR_factor_ref 0.1077
_reflns_number_gt 3778
_reflns_number_total 4243
_reflns_threshold_expression >2sigma(I)
_cod_data_source_file suppl_ncrs-2015-0299_suppl.cif
_cod_data_source_block 1
_cod_depositor_comments
;
The following automatic conversions were performed:

data item '_symmetry_cell_setting' value 'Monoclinic' was changed to
'monoclinic' in accordance with the built-in table derived from the
CIF Core dictionary named 'cif_core.dic' version 2.4.5 last updated
on 2014-11-21.

Automatic conversion script
Id: cif_fix_values 8738 2021-04-28 16:35:53Z antanas 
;
_cod_original_cell_volume 4575.2(16)
_cod_original_sg_symbol_H-M C2/c
_cod_database_code 8107033

loop_
_symmetry_equiv_pos_as_xyz
'x, y, z'
'-x, y, -z+1/2'
'x+1/2, y+1/2, z'
'-x+1/2, y+1/2, -z+1/2'
'-x, -y, -z'
'x, -y, z-1/2'
'-x+1/2, -y+1/2, -z'
'x+1/2, -y+1/2, z-1/2'

loop_
_atom_site_label
_atom_site_type_symbol
_atom_site_fract_x
_atom_site_fract_y
_atom_site_fract_z
_atom_site_U_iso_or_equiv
_atom_site_adp_type
_atom_site_occupancy
_atom_site_symmetry_multiplicity
_atom_site_calc_flag
_atom_site_refinement_flags
_atom_site_disorder_assembly
_atom_site_disorder_group
Cd1 Cd 0.456605(12) 0.92899(2) 0.061290(13) 0.02885(12) Uani 1 1 d . . .
N1 N 0.47613(18) 0.5342(3) 0.11831(19) 0.0461(9) Uani 1 1 d . . .
N2 N 0.48181(15) 0.7285(3) 0.08123(17) 0.0381(8) Uani 1 1 d . . .
O1 O 0.2414(2) 0.6262(5) 0.0226(3) 0.1143(18) Uani 1 1 d . . .
H1W H 0.2523 0.6911 0.0344 0.171 Uiso 1 1 d R . .
H2W H 0.2051 0.6269 0.0268 0.171 Uiso 1 1 d R . .
O2 O 0.77370(19) 0.6295(5) 0.0158(2) 0.0934(14) Uani 1 1 d . . .
H3W H 0.8128 0.6243 0.0356 0.140 Uiso 1 1 d R . .
H4W H 0.7666 0.5669 0.0337 0.140 Uiso 1 1 d R . .
O3 O 0.38027(12) 0.8700(3) -0.03608(13) 0.0428(7) Uani 1 1 d . . .
O4 O 0.54338(13) 1.0347(3) 0.06247(14) 0.0430(7) Uani 1 1 d . . .
O5 O 0.44692(14) 0.9634(3) 0.17444(15) 0.0448(7) Uani 1 1 d . . .
O6 O 0.39619(15) 1.0911(3) 0.09527(15) 0.0489(8) Uani 1 1 d . . .
C1 C 0.3928(2) 0.6777(5) 0.1314(3) 0.0674(14) Uani 1 1 d . . .
H1A H 0.4003 0.6973 0.1814 0.101 Uiso 1 1 calc R . .
H1B H 0.3665 0.6068 0.1219 0.101 Uiso 1 1 calc R . .
H1C H 0.3743 0.7479 0.1042 0.101 Uiso 1 1 calc R . .
C2 C 0.45003(19) 0.6482(4) 0.1110(2) 0.0429(10) Uani 1 1 d . . .
C3 C 0.5275(2) 0.5406(4) 0.0911(2) 0.0447(11) Uani 1 1 d . . .
C4 C 0.53065(18) 0.6634(4) 0.0681(2) 0.0372(9) Uani 1 1 d . . .
C5 C 0.5698(3) 0.4523(5) 0.0829(3) 0.0618(15) Uani 1 1 d . . .
H5 H 0.5673 0.3701 0.0975 0.074 Uiso 1 1 calc R . .
C6 C 0.6158(3) 0.4919(6) 0.0520(3) 0.0672(16) Uani 1 1 d . . .
H6 H 0.6452 0.4350 0.0463 0.081 Uiso 1 1 calc R . .
C7 C 0.6196(2) 0.6133(6) 0.0291(3) 0.0622(14) Uani 1 1 d . . .
H7 H 0.6513 0.6362 0.0084 0.075 Uiso 1 1 calc R . .
C8 C 0.5770(2) 0.7016(4) 0.0366(2) 0.0483(11) Uani 1 1 d . . .
H8 H 0.5794 0.7833 0.0211 0.058 Uiso 1 1 calc R . .
C9 C 0.4544(3) 0.4251(4) 0.1519(3) 0.0641(15) Uani 1 1 d . . .
H9A H 0.4727 0.3506 0.1374 0.077 Uiso 1 1 calc R . .
H9B H 0.4113 0.4180 0.1343 0.077 Uiso 1 1 calc R . .
C10 C 0.4680(3) 0.4309(5) 0.2350(3) 0.0697(16) Uani 1 1 d . . .
H10A H 0.4503 0.5060 0.2499 0.084 Uiso 1 1 calc R . .
H10B H 0.4498 0.3597 0.2532 0.084 Uiso 1 1 calc R . .
C11 C 0.41124(17) 1.0526(3) 0.1589(2) 0.0312(8) Uani 1 1 d . . .
C12 C 0.38616(16) 1.1107(3) 0.21665(19) 0.0270(8) Uani 1 1 d . . .
C13 C 0.33935(16) 1.1954(3) 0.20109(19) 0.0296(8) Uani 1 1 d . . .
H13 H 0.3251 1.2195 0.1539 0.036 Uiso 1 1 calc R . .
C14 C 0.31274(16) 1.2458(3) 0.25401(19) 0.0301(8) Uani 1 1 d . . .
C15 C 0.33621(16) 1.2094(3) 0.32344(18) 0.0285(8) Uani 1 1 d . . .
H15 H 0.3193 1.2412 0.3598 0.034 Uiso 1 1 calc R . .
C16 C 0.38446(16) 1.1264(3) 0.34117(18) 0.0274(8) Uani 1 1 d . . .
C17 C 0.40935(16) 1.0761(3) 0.28746(19) 0.0266(8) Uani 1 1 d . . .
H17 H 0.4411 1.0200 0.2985 0.032 Uiso 1 1 calc R . .
C18 C 0.40771(17) 1.0942(3) 0.41805(19) 0.0287(8) Uani 1 1 d . . .
C19 C 0.26080(18) 1.3386(4) 0.2341(2) 0.0403(9) Uani 1 1 d . . .
C20 C 0.2384(3) 1.3818(7) 0.2988(3) 0.093(2) Uani 1 1 d . . .
H20A H 0.2243 1.3113 0.3214 0.140 Uiso 1 1 calc R . .
H20B H 0.2061 1.4402 0.2842 0.140 Uiso 1 1 calc R . .
H20C H 0.2705 1.4215 0.3320 0.140 Uiso 1 1 calc R . .
C21 C 0.2096(3) 1.2792(6) 0.1814(3) 0.088(2) Uani 1 1 d . . .
H21A H 0.1940 1.2102 0.2037 0.131 Uiso 1 1 calc R . .
H21B H 0.2238 1.2499 0.1406 0.131 Uiso 1 1 calc R . .
H21C H 0.1784 1.3397 0.1663 0.131 Uiso 1 1 calc R . .
C22 C 0.2827(3) 1.4512(5) 0.1996(4) 0.093(2) Uani 1 1 d . . .
H22A H 0.2511 1.5118 0.1884 0.139 Uiso 1 1 calc R . .
H22B H 0.2945 1.4261 0.1565 0.139 Uiso 1 1 calc R . .
H22C H 0.3165 1.4871 0.2319 0.139 Uiso 1 1 calc R . .

loop_
_atom_site_aniso_label
_atom_site_aniso_U_11
_atom_site_aniso_U_22
_atom_site_aniso_U_33
_atom_site_aniso_U_23
_atom_site_aniso_U_13
_atom_site_aniso_U_12
Cd1 0.03310(19) 0.03142(18) 0.02339(17) -0.00129(10) 0.00909(12) -0.00044(11)
N1 0.057(2) 0.0336(19) 0.043(2) 0.0064(16) 0.0018(18) -0.0071(17)
N2 0.0431(19) 0.0299(17) 0.0426(19) 0.0014(15) 0.0124(16) -0.0001(15)
O1 0.077(3) 0.109(4) 0.171(5) 0.001(4) 0.057(3) -0.016(3)
O2 0.069(3) 0.105(4) 0.097(3) -0.003(3) -0.003(2) 0.024(3)
O3 0.0417(16) 0.064(2) 0.0242(14) -0.0033(13) 0.0098(12) -0.0128(14)
O4 0.0381(16) 0.0596(19) 0.0297(15) -0.0037(13) 0.0035(12) -0.0210(14)
O5 0.0496(18) 0.0559(18) 0.0299(15) -0.0043(14) 0.0107(13) 0.0205(15)
O6 0.060(2) 0.064(2) 0.0253(15) 0.0027(13) 0.0142(14) 0.0200(16)
C1 0.064(3) 0.056(3) 0.088(4) 0.013(3) 0.030(3) -0.009(3)
C2 0.047(3) 0.038(2) 0.042(2) 0.0064(19) 0.0051(19) -0.0037(19)
C3 0.055(3) 0.036(2) 0.037(2) 0.0021(18) -0.004(2) 0.005(2)
C4 0.038(2) 0.035(2) 0.037(2) -0.0014(17) 0.0035(17) 0.0013(17)
C5 0.077(4) 0.040(3) 0.060(3) -0.003(2) -0.003(3) 0.015(2)
C6 0.061(3) 0.070(4) 0.063(3) -0.014(3) -0.002(3) 0.035(3)
C7 0.050(3) 0.076(4) 0.062(3) -0.005(3) 0.015(2) 0.013(3)
C8 0.046(3) 0.046(3) 0.052(3) -0.004(2) 0.010(2) 0.002(2)
C9 0.090(4) 0.045(3) 0.051(3) 0.014(2) 0.002(3) -0.020(3)
C10 0.091(4) 0.055(3) 0.062(4) 0.017(3) 0.014(3) 0.000(3)
C11 0.0272(19) 0.037(2) 0.029(2) -0.0062(16) 0.0052(16) -0.0042(16)
C12 0.0286(19) 0.0251(17) 0.0297(19) 0.0001(15) 0.0115(15) -0.0016(14)
C13 0.033(2) 0.0311(19) 0.0240(18) 0.0001(15) 0.0035(15) -0.0008(15)
C14 0.0291(19) 0.0273(18) 0.0330(19) 0.0020(15) 0.0049(16) 0.0028(15)
C15 0.0316(19) 0.0258(18) 0.0294(19) -0.0048(15) 0.0095(15) 0.0022(15)
C16 0.0282(19) 0.0288(18) 0.0244(18) -0.0015(15) 0.0036(14) -0.0027(15)
C17 0.0247(18) 0.0273(18) 0.0276(19) -0.0029(14) 0.0052(15) 0.0036(14)
C18 0.031(2) 0.0274(19) 0.0275(19) -0.0028(15) 0.0054(16) -0.0043(15)
C19 0.038(2) 0.040(2) 0.040(2) 0.0018(18) 0.0034(18) 0.0135(18)
C20 0.092(5) 0.124(6) 0.063(4) -0.001(4) 0.013(3) 0.077(4)
C21 0.052(3) 0.103(5) 0.090(4) -0.023(4) -0.023(3) 0.031(3)
C22 0.084(5) 0.052(3) 0.148(7) 0.040(4) 0.038(4) 0.028(3)

loop_
_atom_type_symbol
_atom_type_description
_atom_type_scat_dispersion_real
_atom_type_scat_dispersion_imag
_atom_type_scat_source
C C 0.0033 0.0016 'International Tables Vol C Tables 4.2.6.8 and 6.1.1.4'
H H 0.0000 0.0000 'International Tables Vol C Tables 4.2.6.8 and 6.1.1.4'
N N 0.0061 0.0033 'International Tables Vol C Tables 4.2.6.8 and 6.1.1.4'
O O 0.0106 0.0060 'International Tables Vol C Tables 4.2.6.8 and 6.1.1.4'
Cd Cd -0.8075 1.2024 'International Tables Vol C Tables 4.2.6.8 and 6.1.1.4'

loop_
_geom_angle_atom_site_label_1
_geom_angle_atom_site_label_2
_geom_angle_atom_site_label_3
_geom_angle
_geom_angle_site_symmetry_1
_geom_angle_site_symmetry_3
N2 Cd1 O5 93.88(11) . .
N2 Cd1 O4 106.56(12) . .
O5 Cd1 O4 100.02(11) . .
N2 Cd1 O3 89.81(12) . .
O5 Cd1 O3 126.73(11) . .
O4 Cd1 O3 129.52(10) . .
N2 Cd1 O6 142.46(11) . .
O5 Cd1 O6 55.85(10) . .
O4 Cd1 O6 100.78(12) . .
O3 Cd1 O6 92.25(11) . .
N2 Cd1 O4 105.64(11) . 5_675
O5 Cd1 O4 160.47(12) . 5_675
O4 Cd1 O4 75.19(11) . 5_675
O3 Cd1 O4 54.36(9) . 5_675
O6 Cd1 O4 105.87(10) . 5_675
N2 Cd1 C11 118.70(12) . .
O5 Cd1 C11 27.70(11) . .
O4 Cd1 C11 102.32(11) . .
O3 Cd1 C11 110.87(11) . .
O6 Cd1 C11 28.15(11) . .
O4 Cd1 C11 133.79(12) 5_675 .
N2 Cd1 C18 96.78(11) . 6_575
O5 Cd1 C18 150.87(11) . 6_575
O4 Cd1 C18 102.74(11) . 6_575
O3 Cd1 C18 26.89(10) . 6_575
O6 Cd1 C18 101.78(10) . 6_575
O4 Cd1 C18 27.58(10) 5_675 6_575
C11 Cd1 C18 127.55(11) . 6_575
C2 N1 C3 107.8(4) . .
C2 N1 C9 125.5(4) . .
C3 N1 C9 126.7(4) . .
C2 N2 C4 106.7(3) . .
C2 N2 Cd1 123.4(3) . .
C4 N2 Cd1 129.9(3) . .
H1W O1 H2W 103.2 . .
H3W O2 H4W 92.4 . .
C18 O3 Cd1 94.5(2) 6_575 .
C18 O4 Cd1 163.8(3) 2_655 .
C18 O4 Cd1 91.3(2) 2_655 5_675
Cd1 O4 Cd1 104.81(11) . 5_675
C11 O5 Cd1 95.2(2) . .
C11 O6 Cd1 88.5(2) . .
C2 C1 H1A 109.5 . .
C2 C1 H1B 109.5 . .
H1A C1 H1B 109.5 . .
C2 C1 H1C 109.5 . .
H1A C1 H1C 109.5 . .
H1B C1 H1C 109.5 . .
N2 C2 N1 111.1(4) . .
N2 C2 C1 124.8(4) . .
N1 C2 C1 124.1(4) . .
N1 C3 C5 132.6(5) . .
N1 C3 C4 105.7(4) . .
C5 C3 C4 121.6(5) . .
N2 C4 C8 130.6(4) . .
N2 C4 C3 108.6(4) . .
C8 C4 C3 120.8(4) . .
C6 C5 C3 116.9(5) . .
C6 C5 H5 121.5 . .
C3 C5 H5 121.5 . .
C5 C6 C7 122.2(5) . .
C5 C6 H6 118.9 . .
C7 C6 H6 118.9 . .
C6 C7 C8 121.0(5) . .
C6 C7 H7 119.5 . .
C8 C7 H7 119.5 . .
C7 C8 C4 117.5(5) . .
C7 C8 H8 121.2 . .
C4 C8 H8 121.2 . .
N1 C9 C10 113.8(4) . .
N1 C9 H9A 108.8 . .
C10 C9 H9A 108.8 . .
N1 C9 H9B 108.8 . .
C10 C9 H9B 108.8 . .
H9A C9 H9B 107.7 . .
C10 C10 C9 111.7(7) 2_655 .
C10 C10 H10A 109.3 2_655 .
C9 C10 H10A 109.3 . .
C10 C10 H10B 109.3 2_655 .
C9 C10 H10B 109.3 . .
H10A C10 H10B 107.9 . .
O5 C11 O6 120.5(4) . .
O5 C11 C12 118.6(3) . .
O6 C11 C12 120.9(3) . .
O5 C11 Cd1 57.14(19) . .
O6 C11 Cd1 63.4(2) . .
C12 C11 Cd1 174.9(3) . .
C13 C12 C17 119.8(3) . .
C13 C12 C11 121.1(3) . .
C17 C12 C11 119.1(3) . .
C12 C13 C14 122.2(3) . .
C12 C13 H13 118.9 . .
C14 C13 H13 118.9 . .
C15 C14 C13 116.8(3) . .
C15 C14 C19 122.9(3) . .
C13 C14 C19 120.2(3) . .
C14 C15 C16 122.4(3) . .
C14 C15 H15 118.8 . .
C16 C15 H15 118.8 . .
C17 C16 C15 119.6(3) . .
C17 C16 C18 121.8(3) . .
C15 C16 C18 118.7(3) . .
C16 C17 C12 119.2(3) . .
C16 C17 H17 120.4 . .
C12 C17 H17 120.4 . .
O3 C18 O4 119.4(3) 6_576 2_655
O3 C18 C16 120.0(3) 6_576 .
O4 C18 C16 120.6(3) 2_655 .
O3 C18 Cd1 58.60(19) 6_576 6_576
O4 C18 Cd1 61.17(19) 2_655 6_576
C16 C18 Cd1 171.5(2) . 6_576
C21 C19 C22 109.0(5) . .
C21 C19 C20 109.1(5) . .
C22 C19 C20 108.5(5) . .
C21 C19 C14 109.8(4) . .
C22 C19 C14 108.4(4) . .
C20 C19 C14 112.0(4) . .
C19 C20 H20A 109.5 . .
C19 C20 H20B 109.5 . .
H20A C20 H20B 109.5 . .
C19 C20 H20C 109.5 . .
H20A C20 H20C 109.5 . .
H20B C20 H20C 109.5 . .
C19 C21 H21A 109.5 . .
C19 C21 H21B 109.5 . .
H21A C21 H21B 109.5 . .
C19 C21 H21C 109.5 . .
H21A C21 H21C 109.5 . .
H21B C21 H21C 109.5 . .
C19 C22 H22A 109.5 . .
C19 C22 H22B 109.5 . .
H22A C22 H22B 109.5 . .
C19 C22 H22C 109.5 . .
H22A C22 H22C 109.5 . .
H22B C22 H22C 109.5 . .

loop_
_geom_bond_atom_site_label_1
_geom_bond_atom_site_label_2
_geom_bond_distance
_geom_bond_site_symmetry_2
Cd1 N2 2.235(3) .
Cd1 O5 2.257(3) .
Cd1 O4 2.277(3) .
Cd1 O3 2.348(3) .
Cd1 O6 2.393(3) .
Cd1 O4 2.403(3) 5_675
Cd1 C11 2.676(4) .
Cd1 C18 2.743(4) 6_575
N1 C2 1.353(6) .
N1 C3 1.384(6) .
N1 C9 1.471(5) .
N2 C2 1.330(5) .
N2 C4 1.383(5) .
O1 H1W 0.7570 .
O1 H2W 0.8489 .
O2 H3W 0.8933 .
O2 H4W 0.7861 .
O3 C18 1.244(4) 6_575
O4 C18 1.270(5) 2_655
O4 Cd1 2.403(3) 5_675
O5 C11 1.249(5) .
O6 C11 1.263(5) .
C1 C2 1.477(7) .
C1 H1A 0.9600 .
C1 H1B 0.9600 .
C1 H1C 0.9600 .
C3 C5 1.385(7) .
C3 C4 1.394(6) .
C4 C8 1.387(6) .
C5 C6 1.377(8) .
C5 H5 0.9300 .
C6 C7 1.382(8) .
C6 H6 0.9300 .
C7 C8 1.386(6) .
C7 H7 0.9300 .
C8 H8 0.9300 .
C9 C10 1.557(8) .
C9 H9A 0.9700 .
C9 H9B 0.9700 .
C10 C10 1.449(12) 2_655
C10 H10A 0.9700 .
C10 H10B 0.9700 .
C11 C12 1.487(5) .
C12 C13 1.384(5) .
C12 C17 1.396(5) .
C13 C14 1.398(5) .
C13 H13 0.9300 .
C14 C15 1.379(5) .
C14 C19 1.531(5) .
C15 C16 1.399(5) .
C15 H15 0.9300 .
C16 C17 1.387(5) .
C16 C18 1.495(5) .
C17 H17 0.9300 .
C18 O3 1.244(4) 6_576
C18 O4 1.270(5) 2_655
C18 Cd1 2.743(4) 6_576
C19 C21 1.510(7) .
C19 C22 1.512(7) .
C19 C20 1.513(7) .
C20 H20A 0.9600 .
C20 H20B 0.9600 .
C20 H20C 0.9600 .
C21 H21A 0.9600 .
C21 H21B 0.9600 .
C21 H21C 0.9600 .
C22 H22A 0.9600 .
C22 H22B 0.9600 .
C22 H22C 0.9600 .

loop_
_geom_hbond_atom_site_label_D
_geom_hbond_atom_site_label_H
_geom_hbond_atom_site_label_A
_geom_hbond_distance_DH
_geom_hbond_distance_HA
_geom_hbond_distance_DA
_geom_hbond_angle_DHA
_geom_hbond_site_symmetry_A
O2 H4W O1 0.79 2.32 2.838(7) 124.1 5_665
O2 H3W O6 0.89 2.03 2.910(5) 168.6 3_545
O1 H2W O3 0.85 2.00 2.844(5) 179.5 7_565
O1 H1W O1 0.76 2.26 2.845(11) 134.7 7_565

loop_
_geom_torsion_atom_site_label_1
_geom_torsion_atom_site_label_2
_geom_torsion_atom_site_label_3
_geom_torsion_atom_site_label_4
_geom_torsion
_geom_torsion_site_symmetry_1
_geom_torsion_site_symmetry_2
_geom_torsion_site_symmetry_3
_geom_torsion_site_symmetry_4
O5 Cd1 N2 C2 51.5(3) . . . .
O4 Cd1 N2 C2 153.2(3) . . . .
O3 Cd1 N2 C2 -75.3(3) . . . .
O6 Cd1 N2 C2 18.1(4) . . . .
O4 Cd1 N2 C2 -128.0(3) 5_675 . . .
C11 Cd1 N2 C2 38.5(4) . . . .
C18 Cd1 N2 C2 -101.4(3) 6_575 . . .
O5 Cd1 N2 C4 -127.3(3) . . . .
O4 Cd1 N2 C4 -25.6(4) . . . .
O3 Cd1 N2 C4 105.9(3) . . . .
O6 Cd1 N2 C4 -160.6(3) . . . .
O4 Cd1 N2 C4 53.2(4) 5_675 . . .
C11 Cd1 N2 C4 -140.2(3) . . . .
C18 Cd1 N2 C4 79.9(3) 6_575 . . .
N2 Cd1 O3 C18 -105.5(2) . . . 6_575
O5 Cd1 O3 C18 159.8(2) . . . 6_575
O4 Cd1 O3 C18 6.0(3) . . . 6_575
O6 Cd1 O3 C18 112.0(2) . . . 6_575
O4 Cd1 O3 C18 4.0(2) 5_675 . . 6_575
C11 Cd1 O3 C18 133.6(2) . . . 6_575
N2 Cd1 O4 C18 -86.0(10) . . . 2_655
O5 Cd1 O4 C18 11.1(10) . . . 2_655
O3 Cd1 O4 C18 170.0(10) . . . 2_655
O6 Cd1 O4 C18 68.0(10) . . . 2_655
O4 Cd1 O4 C18 171.7(11) 5_675 . . 2_655
C11 Cd1 O4 C18 39.2(10) . . . 2_655
C18 Cd1 O4 C18 172.8(10) 6_575 . . 2_655
N2 Cd1 O4 Cd1 102.26(13) . . . 5_675
O5 Cd1 O4 Cd1 -160.60(12) . . . 5_675
O3 Cd1 O4 Cd1 -1.7(2) . . . 5_675
O6 Cd1 O4 Cd1 -103.74(12) . . . 5_675
O4 Cd1 O4 Cd1 0.0 5_675 . . 5_675
C11 Cd1 O4 Cd1 -132.45(13) . . . 5_675
C18 Cd1 O4 Cd1 1.10(15) 6_575 . . 5_675
N2 Cd1 O5 C11 -155.0(3) . . . .
O4 Cd1 O5 C11 97.4(3) . . . .
O3 Cd1 O5 C11 -62.3(3) . . . .
O6 Cd1 O5 C11 1.1(2) . . . .
O4 Cd1 O5 C11 23.6(5) 5_675 . . .
C18 Cd1 O5 C11 -43.6(4) 6_575 . . .
N2 Cd1 O6 C11 40.4(3) . . . .
O5 Cd1 O6 C11 -1.1(2) . . . .
O4 Cd1 O6 C11 -96.0(2) . . . .
O3 Cd1 O6 C11 133.0(2) . . . .
O4 Cd1 O6 C11 -173.5(2) 5_675 . . .
C18 Cd1 O6 C11 158.4(2) 6_575 . . .
C4 N2 C2 N1 0.5(5) . . . .
Cd1 N2 C2 N1 -178.5(2) . . . .
C4 N2 C2 C1 -177.8(5) . . . .
Cd1 N2 C2 C1 3.2(6) . . . .
C3 N1 C2 N2 -0.6(5) . . . .
C9 N1 C2 N2 177.3(4) . . . .
C3 N1 C2 C1 177.6(5) . . . .
C9 N1 C2 C1 -4.5(7) . . . .
C2 N1 C3 C5 -177.6(5) . . . .
C9 N1 C3 C5 4.5(8) . . . .
C2 N1 C3 C4 0.5(5) . . . .
C9 N1 C3 C4 -177.4(4) . . . .
C2 N2 C4 C8 178.5(4) . . . .
Cd1 N2 C4 C8 -2.6(6) . . . .
C2 N2 C4 C3 -0.2(4) . . . .
Cd1 N2 C4 C3 178.7(3) . . . .
N1 C3 C4 N2 -0.2(4) . . . .
C5 C3 C4 N2 178.2(4) . . . .
N1 C3 C4 C8 -179.0(4) . . . .
C5 C3 C4 C8 -0.7(7) . . . .
N1 C3 C5 C6 178.9(5) . . . .
C4 C3 C5 C6 1.1(7) . . . .
C3 C5 C6 C7 -0.9(8) . . . .
C5 C6 C7 C8 0.2(8) . . . .
C6 C7 C8 C4 0.3(7) . . . .
N2 C4 C8 C7 -178.6(4) . . . .
C3 C4 C8 C7 0.0(6) . . . .
C2 N1 C9 C10 -76.2(6) . . . .
C3 N1 C9 C10 101.3(6) . . . .
N1 C9 C10 C10 -63.4(5) . . . 2_655
Cd1 O5 C11 O6 -2.1(4) . . . .
Cd1 O5 C11 C12 176.8(3) . . . .
Cd1 O6 C11 O5 2.0(4) . . . .
Cd1 O6 C11 C12 -176.9(3) . . . .
N2 Cd1 C11 O5 28.8(3) . . . .
O4 Cd1 C11 O5 -88.1(3) . . . .
O3 Cd1 C11 O5 130.6(2) . . . .
O6 Cd1 C11 O5 -178.0(4) . . . .
O4 Cd1 C11 O5 -169.3(2) 5_675 . . .
C18 Cd1 C11 O5 155.0(2) 6_575 . . .
N2 Cd1 C11 O6 -153.2(2) . . . .
O5 Cd1 C11 O6 178.0(4) . . . .
O4 Cd1 C11 O6 89.9(2) . . . .
O3 Cd1 C11 O6 -51.4(3) . . . .
O4 Cd1 C11 O6 8.7(3) 5_675 . . .
C18 Cd1 C11 O6 -27.0(3) 6_575 . . .
N2 Cd1 C11 C12 -5(3) . . . .
O5 Cd1 C11 C12 -33(3) . . . .
O4 Cd1 C11 C12 -122(3) . . . .
O3 Cd1 C11 C12 97(3) . . . .
O6 Cd1 C11 C12 149(3) . . . .
O4 Cd1 C11 C12 157(3) 5_675 . . .
C18 Cd1 C11 C12 122(3) 6_575 . . .
O5 C11 C12 C13 -169.3(4) . . . .
O6 C11 C12 C13 9.6(6) . . . .
Cd1 C11 C12 C13 -138(3) . . . .
O5 C11 C12 C17 8.9(5) . . . .
O6 C11 C12 C17 -172.2(4) . . . .
Cd1 C11 C12 C17 41(3) . . . .
C17 C12 C13 C14 -1.9(5) . . . .
C11 C12 C13 C14 176.3(3) . . . .
C12 C13 C14 C15 1.4(5) . . . .
C12 C13 C14 C19 -179.6(3) . . . .
C13 C14 C15 C16 0.2(5) . . . .
C19 C14 C15 C16 -178.7(4) . . . .
C14 C15 C16 C17 -1.3(5) . . . .
C14 C15 C16 C18 178.8(3) . . . .
C15 C16 C17 C12 0.8(5) . . . .
C18 C16 C17 C12 -179.3(3) . . . .
C13 C12 C17 C16 0.7(5) . . . .
C11 C12 C17 C16 -177.5(3) . . . .
C17 C16 C18 O3 -172.0(4) . . . 6_576
C15 C16 C18 O3 7.8(5) . . . 6_576
C17 C16 C18 O4 10.7(5) . . . 2_655
C15 C16 C18 O4 -169.4(4) . . . 2_655
C17 C16 C18 Cd1 110.1(17) . . . 6_576
C15 C16 C18 Cd1 -70.1(19) . . . 6_576
C15 C14 C19 C21 -122.6(5) . . . .
C13 C14 C19 C21 58.5(5) . . . .
C15 C14 C19 C22 118.5(5) . . . .
C13 C14 C19 C22 -60.4(5) . . . .
C15 C14 C19 C20 -1.1(6) . . . .
C13 C14 C19 C20 180.0(5) . . . .
